data_7708001
loop_
_publ_author_name
'Demakov, Pavel A.'
'Ryadun, Alexey A.'
'Dorovatovskii, Pavel V.'
'Lazarenko, Vladimir A.'
'Samsonenko, Denis G.'
'Brylev, Konstantin A.'
'Fedin, Vladimir P.'
'Dybtsev, Danil N.'

_publ_section_title
;
 Intense multi-colored luminescence in a series of rare-earth
 metal-organic frameworks with aliphatic linkers.
;
_journal_issue 34
_journal_name_full 'Dalton transactions (Cambridge, England : 2003)'
_journal_page_first 11899
_journal_page_last 11908
_journal_paper_doi 10.1039/d1dt00872b
_journal_volume 50
_journal_year 2021
_chemical_formula_sum 'C49.5 H49.5 Eu2 N4.5 O12.5'
_chemical_formula_weight 1211.35
_space_group_crystal_system monoclinic
_space_group_IT_number 14
_space_group_name_Hall '-P 2yn'
_space_group_name_H-M_alt 'P 1 21/n 1'
_atom_sites_solution_hydrogens geom
_atom_sites_solution_primary dual
_atom_sites_solution_secondary difmap
_audit_creation_method SHELXL-2018/3
_audit_update_record
;
2020-08-23 deposited with the CCDC.	2021-04-14 downloaded from the CCDC.
;
_cell_angle_alpha 90
_cell_angle_beta 99.11(4)
_cell_angle_gamma 90
_cell_formula_units_Z 2
_cell_length_a 10.423(10)
_cell_length_b 17.902(9)
_cell_length_c 12.892(7)
_cell_measurement_reflns_used 9440
_cell_measurement_temperature 100(2)
_cell_measurement_theta_max 27.4
_cell_measurement_theta_min 2.9
_cell_volume 2375(3)
_computing_cell_refinement 'XDS (Kabsch, 2010)'
_computing_data_collection 'Marccd (Doyle, 2011)'
_computing_data_reduction 'XDS (Kabsch, 2010)'
_computing_molecular_graphics 'ShelXle (H\"ubschle, 2011)'
_computing_publication_material 'CIFTAB (Sheldrick, 2015)'
_computing_structure_refinement 'SHELXL-2018 (Sheldrick, 2015)'
_computing_structure_solution 'SHELXT-2018 (Sheldrick, 2015)'
_diffrn_ambient_temperature 100(2)
_diffrn_detector_area_resol_mean 12.4
_diffrn_measured_fraction_theta_full 0.969
_diffrn_measured_fraction_theta_max 0.961
_diffrn_measurement_device_type 'Rayonix SX-165 CCD'
_diffrn_measurement_method '\f scan'
_diffrn_radiation_monochromator 'Double Crystal Monochromator'
_diffrn_radiation_source synchrotron
_diffrn_radiation_type synchrotron
_diffrn_radiation_wavelength 0.79272
_diffrn_reflns_av_R_equivalents 0.0725
_diffrn_reflns_av_unetI/netI 0.0663
_diffrn_reflns_Laue_measured_fraction_full 0.969
_diffrn_reflns_Laue_measured_fraction_max 0.961
_diffrn_reflns_limit_h_max 10
_diffrn_reflns_limit_h_min -13
_diffrn_reflns_limit_k_max 23
_diffrn_reflns_limit_k_min -23
_diffrn_reflns_limit_l_max 16
_diffrn_reflns_limit_l_min -13
_diffrn_reflns_number 12044
_diffrn_reflns_point_group_measured_fraction_full 0.969
_diffrn_reflns_point_group_measured_fraction_max 0.961
_diffrn_reflns_theta_full 28.500
_diffrn_reflns_theta_max 30.977
_diffrn_reflns_theta_min 3.304
_diffrn_source synchrotron
_exptl_absorpt_coefficient_mu 3.552
_exptl_absorpt_correction_T_max 1.0000
_exptl_absorpt_correction_T_min 0.7769
_exptl_absorpt_correction_type multi-scan
_exptl_absorpt_process_details 'XDS (Kabsch, 2010)'
_exptl_crystal_colour colorless
_exptl_crystal_density_diffrn 1.694
_exptl_crystal_description block
_exptl_crystal_F_000 1208
_exptl_crystal_preparation Luminescent
_exptl_crystal_size_max 0.06
_exptl_crystal_size_mid 0.04
_exptl_crystal_size_min 0.02
_refine_diff_density_max 1.139
_refine_diff_density_min -1.726
_refine_diff_density_rms 0.151
_refine_ls_extinction_coef 0.0201(11)
_refine_ls_extinction_expression Fc^*^=kFc[1+0.001xFc^2^\l^3^/sin(2\q)]^-1/4^
_refine_ls_extinction_method 'SHELXL-2018/3 (Sheldrick 2018)'
_refine_ls_goodness_of_fit_ref 1.052
_refine_ls_hydrogen_treatment constr
_refine_ls_matrix_type full
_refine_ls_number_parameters 598
_refine_ls_number_reflns 5239
_refine_ls_number_restraints 1889
_refine_ls_restrained_S_all 0.906
_refine_ls_R_factor_all 0.0594
_refine_ls_R_factor_gt 0.0514
_refine_ls_shift/su_max 0.002
_refine_ls_shift/su_mean 0.000
_refine_ls_structure_factor_coef Fsqd
_refine_ls_weighting_details 'w=1/[\s^2^(Fo^2^)+(0.0620P)^2^+8.3260P] where P=(Fo^2^+2Fc^2^)/3'
_refine_ls_weighting_scheme calc
_refine_ls_wR_factor_gt 0.1289
_refine_ls_wR_factor_ref 0.1374
_reflns_Friedel_coverage 0.000
_reflns_number_gt 4611
_reflns_number_total 5239
_reflns_threshold_expression 'I > 2\s(I)'
_cod_data_source_file d1dt00872b2.cif
_cod_data_source_block va21-2
_cod_depositor_comments 'Adding full bibliography for 7707996--7708001.cif.'
_cod_original_sg_symbol_H-M 'P 21/n'
_cod_database_code 7708001
_shelx_shelxl_version_number 2018/3
_shelx_space_group_comment
;
The symmetry employed for this shelxl refinement is uniquely defined
by the following loop, which should always be used as a source of
symmetry information in preference to the above space-group names.
They are only intended as comments.
;
_shelx_estimated_absorpt_t_min 0.815
_shelx_estimated_absorpt_t_max 0.932

loop_
_space_group_symop_operation_xyz
'x, y, z'
'-x+1/2, y+1/2, -z+1/2'
'-x, -y, -z'
'x-1/2, -y-1/2, z-1/2'

loop_
_atom_site_label
_atom_site_type_symbol
_atom_site_fract_x
_atom_site_fract_y
_atom_site_fract_z
_atom_site_U_iso_or_equiv
_atom_site_adp_type
_atom_site_occupancy
_atom_site_site_symmetry_order
_atom_site_calc_flag
_atom_site_refinement_flags_posn
_atom_site_refinement_flags_adp
_atom_site_refinement_flags_occupancy
_atom_site_disorder_assembly
_atom_site_disorder_group
Eu1 Eu 0.48769(3) 0.55415(2) 0.36687(2) 0.03557(16) Uani 1 1 d . . . . .
O11 O 0.5133(5) 0.4246(2) 0.3443(4) 0.0476(10) Uani 1 1 d . . . . .
C11 C 0.5620(6) 0.3700(3) 0.4005(5) 0.0460(14) Uani 1 1 d . . . . .
O12 O 0.5568(5) 0.3619(2) 0.4972(4) 0.0517(11) Uani 1 1 d . . . . .
C12 C 0.6340(7) 0.3130(4) 0.3438(6) 0.0548(17) Uani 1 1 d . . . . .
H12 H 0.683716 0.341566 0.296591 0.066 Uiso 1 1 calc R U . . .
O13 O 0.8451(5) 0.1510(3) 0.1347(5) 0.0637(14) Uani 1 1 d . . . . .
C13 C 0.5406(8) 0.2617(4) 0.2741(8) 0.074(3) Uani 1 1 d . . . . .
H13A H 0.478304 0.292347 0.225906 0.089 Uiso 1 1 calc R U . . .
H13B H 0.490616 0.231819 0.318424 0.089 Uiso 1 1 calc R U . . .
C14 C 0.6132(8) 0.2091(5) 0.2095(8) 0.074(2) Uani 1 1 d . . . . .
H14A H 0.550210 0.174045 0.169801 0.089 Uiso 1 1 calc R U . . .
H14B H 0.652725 0.238811 0.158043 0.089 Uiso 1 1 calc R U . . .
O14 O 0.8338(7) 0.0551(3) 0.2375(5) 0.0690(16) Uani 1 1 d . . . . .
C15 C 0.7175(8) 0.1652(4) 0.2765(8) 0.072(2) Uani 1 1 d . . . . .
H15 H 0.675447 0.130312 0.321578 0.086 Uiso 1 1 calc R U . . .
C16 C 0.8095(8) 0.2175(4) 0.3487(8) 0.067(2) Uani 1 1 d . . . . .
H16A H 0.874494 0.187474 0.395298 0.080 Uiso 1 1 calc R U . . .
H16B H 0.856551 0.250256 0.305492 0.080 Uiso 1 1 calc R U . . .
C17 C 0.7317(8) 0.2658(4) 0.4157(7) 0.0618(19) Uani 1 1 d . . . . .
H17A H 0.685680 0.233319 0.459930 0.074 Uiso 1 1 calc R U . . .
H17B H 0.791510 0.298662 0.462629 0.074 Uiso 1 1 calc R U . . .
C18 C 0.8023(6) 0.1173(3) 0.2084(5) 0.0441(14) Uani 1 1 d . . . . .
O21 O 0.6390(4) 0.5142(2) 0.5099(3) 0.0397(9) Uani 1 1 d . . . . .
C21 C 0.7488(5) 0.4994(3) 0.5671(4) 0.0356(11) Uani 1 1 d . . . . .
C22 C 0.8708(5) 0.5187(3) 0.5243(5) 0.0401(12) Uani 1 1 d . . . . .
H22 H 0.858850 0.568983 0.490396 0.048 Uiso 1 1 calc R U . . .
O22 O 0.7505(4) 0.4661(3) 0.6530(4) 0.0473(10) Uani 1 1 d . . . . .
C23 C 0.9900(6) 0.5216(4) 0.6079(5) 0.0432(13) Uani 1 1 d . . . . .
H23A H 1.001000 0.472912 0.644702 0.052 Uiso 1 1 calc R U . . .
H23B H 0.977945 0.560387 0.660227 0.052 Uiso 1 1 calc R U . . .
C24 C 1.1114(6) 0.5390(4) 0.5609(5) 0.0433(13) Uani 1 1 d . . . . .
H24A H 1.188300 0.538146 0.616913 0.052 Uiso 1 1 calc R U . . .
H24B H 1.104202 0.589677 0.529772 0.052 Uiso 1 1 calc R U . . .
N31 N 0.400(2) 0.5280(11) 0.170(2) 0.052(2) Uani 0.3333 1 d D U P A 1
N32 N 0.381(4) 0.6659(15) 0.2561(19) 0.045(2) Uani 0.3333 1 d D U P A 1
C31 C 0.418(3) 0.4578(14) 0.1350(16) 0.055(2) Uani 0.3333 1 d D U P A 1
H31 H 0.455938 0.421244 0.184072 0.066 Uiso 0.3333 1 calc R U P A 1
C32 C 0.384(3) 0.4368(13) 0.0290(14) 0.063(3) Uani 0.3333 1 d D U P A 1
H32 H 0.401935 0.389299 0.001953 0.075 Uiso 0.3333 1 calc R U P A 1
C33 C 0.318(3) 0.4946(11) -0.0323(17) 0.063(3) Uani 0.3333 1 d D U P A 1
H33 H 0.283199 0.483032 -0.103038 0.075 Uiso 0.3333 1 calc R U P A 1
C34 C 0.301(3) 0.5681(11) 0.0024(15) 0.059(2) Uani 0.3333 1 d D U P A 1
C35 C 0.241(3) 0.6292(12) -0.0555(18) 0.061(2) Uani 0.3333 1 d D U P A 1
H35 H 0.211454 0.621737 -0.128197 0.073 Uiso 0.3333 1 calc R U P A 1
C36 C 0.223(3) 0.7006(13) -0.0139(15) 0.058(2) Uani 0.3333 1 d D U P A 1
H36 H 0.180454 0.738632 -0.057865 0.070 Uiso 0.3333 1 calc R U P A 1
C37 C 0.267(3) 0.7151(10) 0.0931(15) 0.053(2) Uani 0.3333 1 d D U P A 1
C38 C 0.264(3) 0.7854(11) 0.1414(15) 0.050(2) Uani 0.3333 1 d D U P A 1
H38 H 0.223307 0.825970 0.101664 0.060 Uiso 0.3333 1 calc R U P A 1
C39 C 0.320(3) 0.7975(14) 0.2465(15) 0.050(2) Uani 0.3333 1 d D U P A 1
H39 H 0.319912 0.845227 0.278859 0.060 Uiso 0.3333 1 calc R U P A 1
C3A C 0.375(4) 0.7341(13) 0.3006(16) 0.047(2) Uani 0.3333 1 d D U P A 1
H3A H 0.409825 0.739403 0.372840 0.056 Uiso 0.3333 1 calc R U P A 1
C3B C 0.329(3) 0.6558(10) 0.1537(18) 0.050(2) Uani 0.3333 1 d D U P A 1
C3C C 0.344(3) 0.5847(10) 0.1092(15) 0.053(2) Uani 0.3333 1 d D U P A 1
N41 N 0.419(2) 0.5510(9) 0.1697(15) 0.051(2) Uani 0.3333 1 d D U P A 2
N42 N 0.393(3) 0.6760(11) 0.2808(13) 0.043(2) Uani 0.3333 1 d D U P A 2
C41 C 0.441(2) 0.4882(12) 0.1156(13) 0.055(2) Uani 0.3333 1 d D U P A 2
H41 H 0.489198 0.448550 0.151618 0.066 Uiso 0.3333 1 calc R U P A 2
C42 C 0.393(2) 0.4803(12) 0.0078(13) 0.058(2) Uani 0.3333 1 d D U P A 2
H42 H 0.408656 0.436546 -0.029975 0.070 Uiso 0.3333 1 calc R U P A 2
C43 C 0.321(2) 0.5407(10) -0.0410(16) 0.059(2) Uani 0.3333 1 d D U P A 2
H43 H 0.284876 0.536878 -0.113318 0.071 Uiso 0.3333 1 calc R U P A 2
C44 C 0.300(2) 0.6067(10) 0.0135(12) 0.0554(19) Uani 0.3333 1 d D U P A 2
C45 C 0.236(2) 0.6687(11) -0.0392(16) 0.056(2) Uani 0.3333 1 d D U P A 2
H45 H 0.202578 0.666303 -0.112082 0.067 Uiso 0.3333 1 calc R U P A 2
C46 C 0.224(2) 0.7343(12) 0.0189(13) 0.055(2) Uani 0.3333 1 d D U P A 2
H46 H 0.175365 0.775597 -0.012604 0.066 Uiso 0.3333 1 calc R U P A 2
C47 C 0.285(2) 0.7375(11) 0.1245(13) 0.051(2) Uani 0.3333 1 d D U P A 2
C48 C 0.278(2) 0.8036(11) 0.1823(14) 0.049(2) Uani 0.3333 1 d D U P A 2
H48 H 0.236341 0.846168 0.148439 0.059 Uiso 0.3333 1 calc R U P A 2
C49 C 0.332(2) 0.8078(11) 0.2893(14) 0.049(2) Uani 0.3333 1 d D U P A 2
H49 H 0.328972 0.852112 0.329342 0.059 Uiso 0.3333 1 calc R U P A 2
C4A C 0.392(2) 0.7419(10) 0.3328(15) 0.046(2) Uani 0.3333 1 d D U P A 2
H4A H 0.435209 0.743706 0.403546 0.056 Uiso 0.3333 1 calc R U P A 2
C4B C 0.343(2) 0.6768(10) 0.1772(13) 0.047(2) Uani 0.3333 1 d D U P A 2
C4C C 0.357(2) 0.6111(9) 0.1199(12) 0.0513(19) Uani 0.3333 1 d D U P A 2
N51 N 0.376(2) 0.5163(10) 0.1715(19) 0.052(2) Uani 0.3333 1 d D U P A 3
N52 N 0.372(4) 0.6565(14) 0.2427(18) 0.046(2) Uani 0.3333 1 d D U P A 3
C51 C 0.381(2) 0.4482(13) 0.1263(16) 0.056(2) Uani 0.3333 1 d D U P A 3
H51 H 0.437861 0.411840 0.162269 0.067 Uiso 0.3333 1 calc R U P A 3
C52 C 0.307(2) 0.4282(12) 0.0288(15) 0.060(3) Uani 0.3333 1 d D U P A 3
H52 H 0.294473 0.376962 0.010691 0.072 Uiso 0.3333 1 calc R U P A 3
C53 C 0.252(3) 0.4838(9) -0.0414(16) 0.062(3) Uani 0.3333 1 d D U P A 3
H53 H 0.218708 0.473778 -0.112841 0.074 Uiso 0.3333 1 calc R U P A 3
C54 C 0.251(3) 0.5555(9) 0.0026(14) 0.059(2) Uani 0.3333 1 d D U P A 3
C55 C 0.194(2) 0.6114(10) -0.0663(17) 0.061(2) Uani 0.3333 1 d D U P A 3
H55 H 0.159375 0.599637 -0.137156 0.073 Uiso 0.3333 1 calc R U P A 3
C56 C 0.188(2) 0.6847(12) -0.0287(16) 0.058(2) Uani 0.3333 1 d D U P A 3
H56 H 0.139886 0.722808 -0.068882 0.070 Uiso 0.3333 1 calc R U P A 3
C57 C 0.258(3) 0.6983(10) 0.0721(15) 0.053(2) Uani 0.3333 1 d D U P A 3
C58 C 0.260(3) 0.7715(11) 0.1119(14) 0.052(2) Uani 0.3333 1 d D U P A 3
H58 H 0.222998 0.810786 0.067482 0.063 Uiso 0.3333 1 calc R U P A 3
C59 C 0.315(3) 0.7877(13) 0.2160(13) 0.048(2) Uani 0.3333 1 d D U P A 3
H59 H 0.316364 0.837113 0.243111 0.058 Uiso 0.3333 1 calc R U P A 3
C5A C 0.369(3) 0.7276(13) 0.2781(16) 0.047(2) Uani 0.3333 1 d D U P A 3
H5A H 0.405977 0.737392 0.349040 0.056 Uiso 0.3333 1 calc R U P A 3
C5B C 0.314(3) 0.6429(10) 0.1426(18) 0.050(2) Uani 0.3333 1 d D U P A 3
C5C C 0.316(2) 0.5690(10) 0.1051(15) 0.053(2) Uani 0.3333 1 d D U P A 3
N1G N 0.015(6) 0.5024(18) 0.007(2) 0.073(5) Uani 0.25 1 d D U P B -1
O1G O -0.081(3) 0.6180(16) -0.039(3) 0.098(6) Uani 0.25 1 d . U P B -1
C1G C -0.013(4) 0.5749(19) 0.038(4) 0.086(6) Uani 0.25 1 d D U P B -1
H1G H 0.014322 0.592813 0.107201 0.103 Uiso 0.25 1 calc R U P B -1
C2G C -0.020(3) 0.4799(18) -0.098(2) 0.067(6) Uani 0.25 1 d D U P B -1
H2GA H -0.089837 0.512084 -0.132604 0.101 Uiso 0.25 1 calc R U P B -1
H2GB H -0.050347 0.427965 -0.099784 0.101 Uiso 0.25 1 calc R U P B -1
H2GC H 0.055555 0.483758 -0.133767 0.101 Uiso 0.25 1 calc R U P B -1
C3G C 0.080(4) 0.4527(17) 0.081(3) 0.074(6) Uani 0.25 1 d D U P B -1
H3GA H 0.026189 0.408454 0.085820 0.111 Uiso 0.25 1 calc R U P B -1
H3GB H 0.098074 0.477260 0.149676 0.111 Uiso 0.25 1 calc R U P B -1
H3GC H 0.162310 0.437717 0.059079 0.111 Uiso 0.25 1 calc R U P B -1

loop_
_atom_site_aniso_label
_atom_site_aniso_U_11
_atom_site_aniso_U_22
_atom_site_aniso_U_33
_atom_site_aniso_U_23
_atom_site_aniso_U_13
_atom_site_aniso_U_12
Eu1 0.0383(2) 0.0338(2) 0.0391(2) 0.00514(10) 0.01972(13) 0.00391(10)
O11 0.056(3) 0.037(2) 0.053(2) -0.0074(18) 0.020(2) -0.0002(19)
C11 0.053(4) 0.035(3) 0.057(3) -0.008(2) 0.027(3) -0.006(2)
O12 0.064(3) 0.0342(19) 0.063(3) 0.0005(19) 0.030(2) 0.0046(19)
C12 0.053(4) 0.040(3) 0.079(5) -0.014(3) 0.036(3) -0.003(3)
O13 0.063(3) 0.044(2) 0.094(4) -0.004(2) 0.042(3) 0.005(2)
C13 0.059(4) 0.055(4) 0.119(7) -0.038(5) 0.045(5) -0.008(3)
C14 0.067(5) 0.056(4) 0.108(7) -0.036(4) 0.039(5) -0.003(4)
O14 0.086(4) 0.054(3) 0.079(4) -0.009(2) 0.052(3) 0.003(2)
C15 0.077(5) 0.043(3) 0.111(7) -0.025(4) 0.061(5) -0.002(3)
C16 0.071(5) 0.045(4) 0.094(6) -0.009(4) 0.041(4) 0.006(3)
C17 0.066(4) 0.037(3) 0.091(5) -0.008(3) 0.039(4) 0.001(3)
C18 0.047(3) 0.036(3) 0.058(3) -0.006(2) 0.035(3) -0.005(2)
O21 0.0321(19) 0.044(2) 0.046(2) 0.0042(17) 0.0146(16) 0.0020(16)
C21 0.031(3) 0.038(3) 0.040(3) -0.003(2) 0.013(2) 0.002(2)
C22 0.033(3) 0.043(3) 0.049(3) -0.004(2) 0.023(2) 0.001(2)
O22 0.040(2) 0.058(2) 0.047(2) 0.010(2) 0.0165(18) 0.0038(19)
C23 0.035(3) 0.051(3) 0.046(3) -0.011(3) 0.012(2) -0.001(2)
C24 0.034(3) 0.049(3) 0.048(3) -0.010(3) 0.008(2) -0.004(2)
N31 0.054(5) 0.062(5) 0.039(4) -0.001(4) 0.010(4) -0.001(4)
N32 0.047(4) 0.052(4) 0.039(4) 0.007(4) 0.017(4) 0.000(4)
C31 0.056(5) 0.065(5) 0.041(4) -0.008(4) 0.002(4) -0.005(5)
C32 0.064(5) 0.073(5) 0.049(4) -0.006(4) 0.003(5) -0.006(5)
C33 0.063(5) 0.073(5) 0.050(4) -0.006(4) 0.000(5) -0.006(5)
C34 0.060(4) 0.068(4) 0.048(4) 0.001(4) 0.002(4) -0.004(4)
C35 0.063(5) 0.068(5) 0.050(4) 0.003(4) 0.000(4) -0.006(5)
C36 0.059(4) 0.064(5) 0.048(4) 0.005(4) 0.001(4) -0.004(4)
C37 0.056(4) 0.059(4) 0.045(4) 0.006(4) 0.009(4) -0.002(4)
C38 0.053(4) 0.055(5) 0.043(5) 0.008(4) 0.012(4) -0.002(4)
C39 0.053(4) 0.055(4) 0.042(5) 0.009(4) 0.011(5) 0.000(4)
C3A 0.050(4) 0.051(4) 0.042(5) 0.008(4) 0.014(4) 0.002(4)
C3B 0.052(4) 0.057(4) 0.042(4) 0.006(4) 0.012(3) -0.002(4)
C3C 0.055(4) 0.062(4) 0.042(3) 0.001(4) 0.008(3) -0.002(4)
N41 0.053(4) 0.060(5) 0.040(4) -0.004(4) 0.009(4) -0.002(4)
N42 0.046(4) 0.049(4) 0.037(5) 0.007(4) 0.016(4) -0.001(4)
C41 0.058(4) 0.064(5) 0.042(4) -0.004(4) 0.005(4) -0.005(4)
C42 0.061(5) 0.066(5) 0.045(4) -0.005(4) 0.003(4) -0.006(4)
C43 0.061(4) 0.066(5) 0.047(4) -0.001(4) 0.001(4) -0.005(4)
C44 0.057(4) 0.062(4) 0.045(3) 0.003(3) 0.004(3) -0.004(4)
C45 0.059(4) 0.060(5) 0.046(4) 0.002(4) 0.003(4) -0.001(4)
C46 0.058(4) 0.059(5) 0.048(4) 0.005(4) 0.008(4) 0.000(4)
C47 0.053(4) 0.056(4) 0.045(4) 0.007(4) 0.011(4) -0.001(4)
C48 0.052(4) 0.055(5) 0.043(5) 0.007(4) 0.013(4) 0.000(4)
C49 0.054(4) 0.053(5) 0.043(5) 0.006(4) 0.015(5) 0.000(4)
C4A 0.051(4) 0.050(4) 0.040(5) 0.008(4) 0.014(4) 0.002(4)
C4B 0.049(4) 0.054(4) 0.040(4) 0.004(4) 0.014(4) 0.000(3)
C4C 0.053(4) 0.060(4) 0.042(3) 0.002(3) 0.010(3) -0.003(3)
N51 0.056(5) 0.061(5) 0.040(4) -0.002(4) 0.009(4) -0.002(4)
N52 0.048(4) 0.053(4) 0.040(4) 0.007(4) 0.016(4) -0.001(4)
C51 0.060(5) 0.065(5) 0.042(4) -0.009(4) 0.008(4) -0.006(4)
C52 0.060(5) 0.070(5) 0.047(4) -0.006(4) -0.003(5) -0.009(5)
C53 0.063(5) 0.071(5) 0.048(4) -0.004(4) -0.003(5) -0.008(5)
C54 0.060(4) 0.067(4) 0.048(4) 0.000(4) 0.003(4) -0.007(4)
C55 0.062(5) 0.067(5) 0.049(4) 0.003(4) -0.001(4) -0.008(4)
C56 0.060(5) 0.063(5) 0.049(4) 0.008(4) 0.002(4) -0.006(4)
C57 0.055(4) 0.059(4) 0.044(4) 0.006(3) 0.008(3) -0.003(4)
C58 0.055(4) 0.058(5) 0.046(5) 0.008(4) 0.012(4) -0.001(4)
C59 0.052(4) 0.053(4) 0.041(5) 0.006(4) 0.012(4) 0.002(4)
C5A 0.050(4) 0.052(4) 0.041(4) 0.005(4) 0.015(4) 0.003(4)
C5B 0.052(4) 0.057(4) 0.042(4) 0.005(3) 0.011(3) -0.002(3)
C5C 0.056(4) 0.061(4) 0.043(3) 0.000(4) 0.006(3) -0.004(4)
N1G 0.096(14) 0.062(8) 0.075(9) 0.003(7) 0.054(9) 0.008(9)
O1G 0.112(15) 0.081(12) 0.114(14) 0.002(11) 0.055(12) 0.006(12)
C1G 0.103(14) 0.071(10) 0.095(12) 0.003(9) 0.055(11) 0.006(10)
C2G 0.089(14) 0.060(11) 0.067(11) -0.004(9) 0.058(11) 0.010(10)
C3G 0.097(15) 0.067(11) 0.069(12) 0.008(10) 0.050(11) 0.001(11)

loop_
_atom_type_symbol
_atom_type_description
_atom_type_scat_dispersion_real
_atom_type_scat_dispersion_imag
_atom_type_scat_source
C C 0.0046 0.0022 'Calculated with ShelXle (H\"ubschle, 2011)'
H H 0.0000 0.0000 'Calculated with ShelXle (H\"ubschle, 2011)'
N N 0.0087 0.0044 'Calculated with ShelXle (H\"ubschle, 2011)'
O O 0.0147 0.0080 'Calculated with ShelXle (H\"ubschle, 2011)'
Eu Eu -0.0670 4.4658 'Calculated with ShelXle (H\"ubschle, 2011)'

loop_
_geom_angle_atom_site_label_1
_geom_angle_atom_site_label_2
_geom_angle_atom_site_label_3
_geom_angle
_geom_angle_site_symmetry_1
_geom_angle_site_symmetry_3
_geom_angle_publ_flag
O11 Eu1 O12 137.91(16) . 3_666 ?
O11 Eu1 O13 126.70(17) . 2_655 ?
O11 Eu1 O14 80.18(16) . 2_655 ?
O11 Eu1 O21 71.53(15) . 3_666 ?
O11 Eu1 O22 88.54(16) . 3_666 ?
O11 Eu1 N31 74.4(4) . . ?
O11 Eu1 N32 137.3(4) . . ?
O11 Eu1 N41 82.8(4) . . ?
O11 Eu1 N42 145.5(4) . . ?
O11 Eu1 N52 131.9(4) . . ?
O12 Eu1 O13 77.57(17) 3_666 2_655 ?
O12 Eu1 O14 129.96(18) 3_666 2_655 ?
O12 Eu1 O21 70.47(15) 3_666 3_666 ?
O12 Eu1 O22 82.05(17) 3_666 3_666 ?
O12 Eu1 N31 138.1(5) 3_666 . ?
O12 Eu1 N32 78.8(6) 3_666 . ?
O12 Eu1 N41 133.5(4) 3_666 . ?
O12 Eu1 N42 71.4(4) 3_666 . ?
O12 Eu1 N52 83.3(5) 3_666 . ?
O13 Eu1 O14 52.63(18) 2_655 2_655 ?
O13 Eu1 O21 141.71(17) 2_655 3_666 ?
O13 Eu1 O22 143.17(17) 2_655 3_666 ?
O13 Eu1 N31 105.0(5) 2_655 . ?
O13 Eu1 N32 72.2(10) 2_655 . ?
O13 Eu1 N41 95.5(5) 2_655 . ?
O13 Eu1 N42 67.8(6) 2_655 . ?
O13 Eu1 N52 76.1(8) 2_655 . ?
O14 Eu1 O21 149.23(15) 2_655 3_666 ?
O14 Eu1 O22 140.8(2) 2_655 3_666 ?
O14 Eu1 N31 69.3(6) 2_655 . ?
O14 Eu1 N32 89.3(11) 2_655 . ?
O14 Eu1 N41 64.5(5) 2_655 . ?
O14 Eu1 N42 91.7(6) 2_655 . ?
O14 Eu1 N52 88.6(9) 2_655 . ?
O21 Eu1 O11 73.81(15) . . ?
O21 Eu1 O12 78.50(16) . 3_666 ?
O21 Eu1 O13 80.34(18) . 2_655 ?
O21 Eu1 O14 87.7(2) . 2_655 ?
O21 Eu1 O21 73.22(16) . 3_666 ?
O21 Eu1 O22 125.08(14) . 3_666 ?
O21 Eu1 N31 112.8(5) 3_666 . ?
O21 Eu1 N31 143.4(5) . . ?
O21 Eu1 N32 147.5(6) . . ?
O21 Eu1 N32 119.7(11) 3_666 . ?
O21 Eu1 N41 146.4(4) . . ?
O21 Eu1 N42 118.5(6) 3_666 . ?
O21 Eu1 N42 139.8(4) . . ?
O21 Eu1 N52 152.8(5) . . ?
O21 Eu1 N52 119.2(9) 3_666 . ?
O22 Eu1 O21 51.87(14) 3_666 3_666 ?
O22 Eu1 N31 71.4(6) 3_666 . ?
O22 Eu1 N32 73.9(11) 3_666 . ?
O22 Eu1 N41 76.9(5) 3_666 . ?
O22 Eu1 N42 76.7(6) 3_666 . ?
O22 Eu1 N52 71.3(9) 3_666 . ?
N31 Eu1 N32 63.2(5) . . ?
N41 Eu1 N42 63.7(4) . . ?
C11 O11 Eu1 136.6(4) . . ?
O11 C11 C12 115.0(6) . . ?
O12 C11 O11 125.1(5) . . ?
O12 C11 C12 119.9(6) . . ?
C11 O12 Eu1 133.5(4) . 3_666 ?
C11 C12 H12 107.0 . . ?
C11 C12 C13 111.8(6) . . ?
C13 C12 H12 107.0 . . ?
C17 C12 C11 114.4(6) . . ?
C17 C12 H12 107.0 . . ?
C17 C12 C13 109.2(6) . . ?
C18 O13 Eu1 90.2(4) . 2_645 ?
C12 C13 H13A 109.3 . . ?
C12 C13 H13B 109.3 . . ?
C12 C13 C14 111.5(6) . . ?
H13A C13 H13B 108.0 . . ?
C14 C13 H13A 109.3 . . ?
C14 C13 H13B 109.3 . . ?
C13 C14 H14A 109.1 . . ?
C13 C14 H14B 109.1 . . ?
H14A C14 H14B 107.8 . . ?
C15 C14 C13 112.6(8) . . ?
C15 C14 H14A 109.1 . . ?
C15 C14 H14B 109.1 . . ?
C18 O14 Eu1 91.6(4) . 2_645 ?
C14 C15 H15 108.5 . . ?
C14 C15 C16 110.7(6) . . ?
C14 C15 C18 112.3(7) . . ?
C16 C15 H15 108.5 . . ?
C16 C15 C18 108.3(6) . . ?
C18 C15 H15 108.5 . . ?
C15 C16 H16A 109.6 . . ?
C15 C16 H16B 109.6 . . ?
H16A C16 H16B 108.1 . . ?
C17 C16 C15 110.3(7) . . ?
C17 C16 H16A 109.6 . . ?
C17 C16 H16B 109.6 . . ?
C12 C17 C16 109.3(7) . . ?
C12 C17 H17A 109.8 . . ?
C12 C17 H17B 109.8 . . ?
C16 C17 H17A 109.8 . . ?
C16 C17 H17B 109.8 . . ?
H17A C17 H17B 108.3 . . ?
O13 C18 Eu1 62.6(3) . 2_645 ?
O13 C18 C15 116.7(6) . . ?
O14 C18 Eu1 62.7(4) . 2_645 ?
O14 C18 O13 124.4(6) . . ?
O14 C18 C15 118.3(6) . . ?
C15 C18 Eu1 162.0(5) . 2_645 ?
Eu1 O21 Eu1 106.78(16) . 3_666 ?
C21 O21 Eu1 92.7(3) . 3_666 ?
C21 O21 Eu1 160.2(4) . . ?
O21 C21 Eu1 61.0(3) . 3_666 ?
O21 C21 C22 118.0(5) . . ?
C22 C21 Eu1 172.9(4) . 3_666 ?
O22 C21 Eu1 58.5(3) . 3_666 ?
O22 C21 O21 119.3(5) . . ?
O22 C21 C22 122.5(5) . . ?
C21 C22 H22 108.2 . . ?
C21 C22 C23 113.2(5) . . ?
C21 C22 C24 108.1(5) . 3_766 ?
C23 C22 H22 108.2 . . ?
C23 C22 C24 110.7(5) . 3_766 ?
C24 C22 H22 108.2 3_766 . ?
C21 O22 Eu1 96.0(3) . 3_666 ?
C22 C23 H23A 109.3 . . ?
C22 C23 H23B 109.3 . . ?
C22 C23 C24 111.4(5) . . ?
H23A C23 H23B 108.0 . . ?
C24 C23 H23A 109.3 . . ?
C24 C23 H23B 109.3 . . ?
C22 C24 H24A 109.6 3_766 . ?
C22 C24 H24B 109.6 3_766 . ?
C23 C24 C22 110.4(5) . 3_766 ?
C23 C24 H24A 109.6 . . ?
C23 C24 H24B 109.6 . . ?
H24A C24 H24B 108.1 . . ?
C31 N31 Eu1 116.5(15) . . ?
C3C N31 Eu1 119.0(14) . . ?
C3C N31 C31 124(2) . . ?
C3A N32 Eu1 120.4(14) . . ?
C3A N32 C3B 119(2) . . ?
C3B N32 Eu1 120.1(15) . . ?
N31 C31 H31 118.6 . . ?
N31 C31 C32 123(2) . . ?
C32 C31 H31 118.6 . . ?
C31 C32 H32 124.0 . . ?
C33 C32 C31 112(2) . . ?
C33 C32 H32 124.0 . . ?
C32 C33 H33 117.2 . . ?
C32 C33 C34 125.6(19) . . ?
C34 C33 H33 117.2 . . ?
C33 C34 C35 128.6(17) . . ?
C3C C34 C33 118.0(17) . . ?
C3C C34 C35 113.4(17) . . ?
C34 C35 H35 117.4 . . ?
C36 C35 C34 125(2) . . ?
C36 C35 H35 117.4 . . ?
C35 C36 H36 120.1 . . ?
C37 C36 C35 120(2) . . ?
C37 C36 H36 120.1 . . ?
C36 C37 C3B 116.9(17) . . ?
C38 C37 C36 124.9(16) . . ?
C38 C37 C3B 117.9(16) . . ?
C37 C38 H38 119.0 . . ?
C39 C38 C37 122.1(18) . . ?
C39 C38 H38 119.0 . . ?
C38 C39 H39 122.4 . . ?
C38 C39 C3A 115(2) . . ?
C3A C39 H39 122.4 . . ?
N32 C3A C39 124(2) . . ?
N32 C3A H3A 117.9 . . ?
C39 C3A H3A 117.9 . . ?
N32 C3B C37 121.0(19) . . ?
N32 C3B C3C 117.4(16) . . ?
C37 C3B C3C 121.5(17) . . ?
N31 C3C C34 116.7(18) . . ?
N31 C3C C3B 120.1(17) . . ?
C34 C3C C3B 123.2(17) . . ?
C41 N41 Eu1 119.3(12) . . ?
C4C N41 Eu1 119.6(11) . . ?
C4C N41 C41 121.0(18) . . ?
C4A N42 Eu1 123.7(11) . . ?
C4B N42 Eu1 119.8(12) . . ?
C4B N42 C4A 116.5(16) . . ?
N41 C41 H41 119.0 . . ?
N41 C41 C42 121.9(19) . . ?
C42 C41 H41 119.0 . . ?
C41 C42 H42 121.8 . . ?
C41 C42 C43 116.4(19) . . ?
C43 C42 H42 121.8 . . ?
C42 C43 H43 118.8 . . ?
C42 C43 C44 122.3(18) . . ?
C44 C43 H43 118.8 . . ?
C43 C44 C45 121.1(15) . . ?
C43 C44 C4C 117.3(15) . . ?
C4C C44 C45 121.3(15) . . ?
C44 C45 H45 120.8 . . ?
C46 C45 C44 118.3(18) . . ?
C46 C45 H45 120.8 . . ?
C45 C46 H46 120.6 . . ?
C45 C46 C47 118.8(18) . . ?
C47 C46 H46 120.6 . . ?
C48 C47 C46 119.6(17) . . ?
C4B C47 C46 122.9(17) . . ?
C4B C47 C48 117.4(15) . . ?
C47 C48 H48 119.4 . . ?
C47 C48 C49 121.3(17) . . ?
C49 C48 H48 119.4 . . ?
C48 C49 H49 122.3 . . ?
C48 C49 C4A 115.4(18) . . ?
C4A C49 H49 122.3 . . ?
N42 C4A C49 124.6(18) . . ?
N42 C4A H4A 117.7 . . ?
C49 C4A H4A 117.7 . . ?
N42 C4B C47 124.7(16) . . ?
N42 C4B C4C 116.8(15) . . ?
C47 C4B C4C 118.5(15) . . ?
N41 C4C C44 120.7(15) . . ?
N41 C4C C4B 119.5(14) . . ?
C44 C4C C4B 119.6(14) . . ?
C51 N51 Eu1 126.0(14) . . ?
C51 N51 C5C 113(2) . . ?
C5C N51 Eu1 120.2(13) . . ?
C5A N52 Eu1 119.1(14) . . ?
C5A N52 C5B 117(2) . . ?
C5B N52 Eu1 123.5(14) . . ?
N51 C51 H51 118.0 . . ?
N51 C51 C52 124(2) . . ?
C52 C51 H51 118.0 . . ?
C51 C52 H52 120.0 . . ?
C53 C52 C51 120(2) . . ?
C53 C52 H52 120.0 . . ?
C52 C53 H53 122.7 . . ?
C54 C53 C52 114.6(18) . . ?
C54 C53 H53 122.7 . . ?
C53 C54 C55 115.1(15) . . ?
C53 C54 C5C 120.2(16) . . ?
C5C C54 C55 124.4(17) . . ?
C54 C55 H55 120.6 . . ?
C56 C55 C54 118.9(19) . . ?
C56 C55 H55 120.6 . . ?
C55 C56 H56 122.1 . . ?
C55 C56 C57 115.9(19) . . ?
C57 C56 H56 122.1 . . ?
C56 C57 C5B 125.1(17) . . ?
C58 C57 C56 118.4(15) . . ?
C58 C57 C5B 116.1(16) . . ?
C57 C58 H58 119.2 . . ?
C59 C58 C57 121.5(19) . . ?
C59 C58 H58 119.2 . . ?
C58 C59 H59 121.5 . . ?
C5A C59 C58 117(2) . . ?
C5A C59 H59 121.5 . . ?
N52 C5A C59 124(2) . . ?
N52 C5A H5A 118.1 . . ?
C59 C5A H5A 118.1 . . ?
N52 C5B C57 124.3(18) . . ?
N52 C5B C5C 117.7(16) . . ?
C57 C5B C5C 117.9(17) . . ?
N51 C5C C54 125.3(18) . . ?
N51 C5C C5B 117.9(15) . . ?
C54 C5C C5B 116.7(16) . . ?
C1G N1G C3G 119.7(17) . . ?
C2G N1G C1G 121(3) . . ?
C2G N1G C3G 119.8(17) . . ?
N1G C1G H1G 122.4 . . ?
O1G C1G N1G 115(4) . . ?
O1G C1G H1G 122.4 . . ?
N1G C2G H2GA 109.5 . . ?
N1G C2G H2GB 109.5 . . ?
N1G C2G H2GC 109.5 . . ?
H2GA C2G H2GB 109.5 . . ?
H2GA C2G H2GC 109.5 . . ?
H2GB C2G H2GC 109.5 . . ?
N1G C3G H3GA 109.5 . . ?
N1G C3G H3GB 109.5 . . ?
N1G C3G H3GC 109.5 . . ?
H3GA C3G H3GB 109.5 . . ?
H3GA C3G H3GC 109.5 . . ?
H3GB C3G H3GC 109.5 . . ?

loop_
_geom_bond_atom_site_label_1
_geom_bond_atom_site_label_2
_geom_bond_distance
_geom_bond_site_symmetry_2
_geom_bond_publ_flag
Eu1 O11 2.358(5) . ?
Eu1 O12 2.409(5) 3_666 ?
Eu1 O13 2.461(5) 2_655 ?
Eu1 O14 2.463(6) 2_655 ?
Eu1 O21 2.341(4) . ?
Eu1 O21 2.535(4) 3_666 ?
Eu1 O22 2.482(5) 3_666 ?
Eu1 N31 2.60(3) . ?
Eu1 N32 2.60(3) . ?
Eu1 N41 2.530(19) . ?
Eu1 N42 2.57(2) . ?
Eu1 N52 2.60(3) . ?
O11 C11 1.273(8) . ?
C11 O12 1.264(8) . ?
C11 C12 1.521(8) . ?
C12 H12 1.0000 . ?
C12 C13 1.523(11) . ?
C12 C17 1.521(12) . ?
O13 C18 1.265(8) . ?
C13 H13A 0.9900 . ?
C13 H13B 0.9900 . ?
C13 C14 1.534(10) . ?
C14 H14A 0.9900 . ?
C14 H14B 0.9900 . ?
C14 C15 1.500(14) . ?
O14 C18 1.203(8) . ?
C15 H15 1.0000 . ?
C15 C16 1.543(12) . ?
C15 C18 1.592(8) . ?
C16 H16A 0.9900 . ?
C16 H16B 0.9900 . ?
C16 C17 1.541(10) . ?
C17 H17A 0.9900 . ?
C17 H17B 0.9900 . ?
O21 C21 1.287(7) . ?
C21 C22 1.504(7) . ?
C21 O22 1.256(7) . ?
C22 H22 1.0000 . ?
C22 C23 1.511(9) . ?
C22 C24 1.540(8) 3_766 ?
C23 H23A 0.9900 . ?
C23 H23B 0.9900 . ?
C23 C24 1.519(8) . ?
C24 H24A 0.9900 . ?
C24 H24B 0.9900 . ?
N31 C31 1.361(9) . ?
N31 C3C 1.360(9) . ?
N32 C3A 1.355(9) . ?
N32 C3B 1.359(9) . ?
C31 H31 0.9500 . ?
C31 C32 1.409(8) . ?
C32 H32 0.9500 . ?
C32 C33 1.409(8) . ?
C33 H33 0.9500 . ?
C33 C34 1.411(8) . ?
C34 C35 1.412(8) . ?
C34 C3C 1.410(8) . ?
C35 H35 0.9500 . ?
C35 C36 1.410(8) . ?
C36 H36 0.9500 . ?
C36 C37 1.408(8) . ?
C37 C38 1.407(8) . ?
C37 C3B 1.411(8) . ?
C38 H38 0.9500 . ?
C38 C39 1.403(8) . ?
C39 H39 0.9500 . ?
C39 C3A 1.407(8) . ?
C3A H3A 0.9500 . ?
C3B C3C 1.415(8) . ?
N41 C41 1.361(9) . ?
N41 C4C 1.361(9) . ?
N42 C4A 1.358(9) . ?
N42 C4B 1.355(9) . ?
C41 H41 0.9500 . ?
C41 C42 1.406(8) . ?
C42 H42 0.9500 . ?
C42 C43 1.408(8) . ?
C43 H43 0.9500 . ?
C43 C44 1.409(8) . ?
C44 C45 1.411(8) . ?
C44 C4C 1.409(8) . ?
C45 H45 0.9500 . ?
C45 C46 1.409(8) . ?
C46 H46 0.9500 . ?
C46 C47 1.410(8) . ?
C47 C48 1.405(8) . ?
C47 C4B 1.37(3) . ?
C48 H48 0.9500 . ?
C48 C49 1.408(8) . ?
C49 H49 0.9500 . ?
C49 C4A 1.410(8) . ?
C4A H4A 0.9500 . ?
C4B C4C 1.409(8) . ?
N51 C51 1.356(9) . ?
N51 C5C 1.356(9) . ?
N52 C5A 1.354(9) . ?
N52 C5B 1.358(9) . ?
C51 H51 0.9500 . ?
C51 C52 1.412(8) . ?
C52 H52 0.9500 . ?
C52 C53 1.405(8) . ?
C53 H53 0.9500 . ?
C53 C54 1.404(8) . ?
C54 C55 1.408(8) . ?
C54 C5C 1.407(8) . ?
C55 H55 0.9500 . ?
C55 C56 1.404(8) . ?
C56 H56 0.9500 . ?
C56 C57 1.406(8) . ?
C57 C58 1.406(8) . ?
C57 C5B 1.408(8) . ?
C58 H58 0.9500 . ?
C58 C59 1.405(8) . ?
C59 H59 0.9500 . ?
C59 C5A 1.404(8) . ?
C5A H5A 0.9500 . ?
C5B C5C 1.410(8) . ?
N1G C1G 1.40(2) . ?
N1G C2G 1.40(2) . ?
N1G C3G 1.40(2) . ?
O1G C1G 1.36(5) . ?
C1G H1G 0.9500 . ?
C2G H2GA 0.9800 . ?
C2G H2GB 0.9800 . ?
C2G H2GC 0.9800 . ?
C3G H3GA 0.9800 . ?
C3G H3GB 0.9800 . ?
C3G H3GC 0.9800 . ?
